data_4122230
loop_
_publ_author_name
'Oshio, Hiroki'
'Hoshino, Norihisa'
'Ito, Tasuku'
'Nakano, Motohiro'

_publ_section_title
;
 Single-molecule magnets of ferrous cubes: structurally controlled
 magnetic anisotropy.
;
_journal_issue 28
_journal_name_full 'Journal of the American Chemical Society'
_journal_page_first 8805
_journal_page_last 8812
_journal_paper_doi 10.1021/ja0487933
_journal_volume 126
_journal_year 2004
_chemical_formula_sum 'C44 H56 Br4 Fe4 N4 O12'
_chemical_formula_weight 1375.95
_chemical_name_systematic
;  
 [Fe4(5-Br-sap)4(MeOH)4]  
;
_space_group_IT_number 88
_symmetry_cell_setting tetragonal
_symmetry_space_group_name_Hall '-I 4ad'
_symmetry_space_group_name_H-M 'I 41/a :2'
_atom_sites_solution_hydrogens geom
_atom_sites_solution_primary direct
_atom_sites_solution_secondary difmap
_audit_creation_method SHELXL-97
_cell_angle_alpha 90.00
_cell_angle_beta 90.00
_cell_angle_gamma 90.00
_cell_formula_units_Z 4
_cell_length_a 17.0854(18)
_cell_length_b 17.0854(18)
_cell_length_c 18.391(2)
_cell_measurement_temperature 203.15
_cell_volume 5368.5(10)
_computing_cell_refinement 'Bruker SMART'
_computing_data_collection 'Bruker SMART'
_computing_data_reduction 'Bruker SHELXTL'
_computing_molecular_graphics 'Bruker SHELXTL'
_computing_publication_material 'Bruker SHELXTL'
_computing_structure_refinement 'SHELXL-97 (Sheldrick, 1997)'
_computing_structure_solution 'SHELXS-97 (Sheldrick, 1990)'
_diffrn_ambient_temperature 293(2)
_diffrn_measured_fraction_theta_full 1.000
_diffrn_measured_fraction_theta_max 1.000
_diffrn_measurement_device_type 'CCD area detector'
_diffrn_measurement_method 'phi and omega scans'
_diffrn_radiation_monochromator graphite
_diffrn_radiation_source 'fine-focus sealed tube'
_diffrn_radiation_type MoK\a
_diffrn_radiation_wavelength 0.71073
_diffrn_reflns_av_R_equivalents 0.1314
_diffrn_reflns_av_sigmaI/netI 0.0672
_diffrn_reflns_limit_h_max 21
_diffrn_reflns_limit_h_min -21
_diffrn_reflns_limit_k_max 21
_diffrn_reflns_limit_k_min -12
_diffrn_reflns_limit_l_max 23
_diffrn_reflns_limit_l_min -23
_diffrn_reflns_number 18123
_diffrn_reflns_theta_full 27.04
_diffrn_reflns_theta_max 27.04
_diffrn_reflns_theta_min 1.63
_exptl_absorpt_coefficient_mu 4.094
_exptl_absorpt_correction_T_max 0.844
_exptl_absorpt_correction_T_min 1.000
_exptl_absorpt_correction_type none
_exptl_absorpt_process_details SADABS
_exptl_crystal_colour 'dark blue'
_exptl_crystal_density_diffrn 1.649
_exptl_crystal_density_method 'not measured'
_exptl_crystal_description tablet
_exptl_crystal_F_000 2580
_exptl_crystal_size_max 0.44
_exptl_crystal_size_mid 0.32
_exptl_crystal_size_min 0.30
_refine_diff_density_max 1.401
_refine_diff_density_min -1.378
_refine_diff_density_rms 0.153
_refine_ls_extinction_method none
_refine_ls_goodness_of_fit_ref 0.905
_refine_ls_hydrogen_treatment mixed
_refine_ls_matrix_type full
_refine_ls_number_parameters 155
_refine_ls_number_reflns 2940
_refine_ls_number_restraints 0
_refine_ls_restrained_S_all 0.905
_refine_ls_R_factor_all 0.0754
_refine_ls_R_factor_gt 0.0612
_refine_ls_shift/su_max 0.846
_refine_ls_shift/su_mean 0.025
_refine_ls_structure_factor_coef Fsqd
_refine_ls_weighting_details 'calc w=1/[\s^2^(Fo^2^)+(0.1402P)^2^+0.0000P] where P=(Fo^2^+2Fc^2^)/3'
_refine_ls_weighting_scheme calc
_refine_ls_wR_factor_gt 0.1671
_refine_ls_wR_factor_ref 0.1763
_reflns_number_gt 2189
_reflns_number_total 2940
_reflns_threshold_expression >2sigma(I)
_cod_data_source_file ja0487933si20040302_072006.cif
_cod_data_source_block '[Fe4(5-Br-sap)4(MeOH)4]_(2)'
_cod_depositor_comments
;
The following automatic conversions were performed:

'_cell_measurement_temperature' value '-70' was changed to '203.15' -
it was converted from degrees Celsius(C) to
Kelvins(K).

'_symmetry_cell_setting' value 'Tetragonal' changed to
'tetragonal' according to
/usr/data/users/saulius/automatic-downloads/retrospective/ACS/lib/dictionaries/cif_core.dic
dictionary named 'cif_core.dic' version 2.4.2 from 2011-04-26.

Automatic conversion script
Id: cif_fix_values 2281 2013-09-26 08:29:07Z andrius 
;
_cod_original_cell_volume 5368.6(11)
_cod_original_sg_symbol_H-M I4(1)/a
_cod_database_code 4122230

loop_
_symmetry_equiv_pos_as_xyz
'x, y, z'
'-x+1/2, -y, z+1/2'
'-y+3/4, x+1/4, z+1/4'
'y+3/4, -x+3/4, z+3/4'
'x+1/2, y+1/2, z+1/2'
'-x+1, -y+1/2, z+1'
'-y+5/4, x+3/4, z+3/4'
'y+5/4, -x+5/4, z+5/4'
'-x, -y, -z'
'x-1/2, y, -z-1/2'
'y-3/4, -x-1/4, -z-1/4'
'-y-3/4, x-3/4, -z-3/4'
'-x+1/2, -y+1/2, -z+1/2'
'x, y+1/2, -z'
'y-1/4, -x+1/4, -z+1/4'
'-y-1/4, x-1/4, -z-1/4'

loop_
_atom_site_label
_atom_site_type_symbol
_atom_site_fract_x
_atom_site_fract_y
_atom_site_fract_z
_atom_site_U_iso_or_equiv
_atom_site_adp_type
_atom_site_occupancy
_atom_site_symmetry_multiplicity
_atom_site_calc_flag
_atom_site_refinement_flags
Fe1 Fe 0.41033(3) 0.71298(3) 1.06409(3) 0.0255(2) Uani 1 1 d .
Br1 Br 0.12570(6) 0.88387(7) 0.79485(4) 0.1255(5) Uani 1 1 d .
O1 O 0.30705(16) 0.77188(16) 1.05666(15) 0.0321(6) Uani 1 1 d .
O2 O 0.52355(14) 0.67271(14) 1.06977(14) 0.0243(6) Uani 1 1 d .
O3 O 0.37613(17) 0.58754(16) 1.08769(18) 0.0382(7) Uani 1 1 d .
N1 N 0.3948(2) 0.67950(18) 0.95386(19) 0.0314(8) Uani 1 1 d .
C1 C 0.2692(2) 0.7956(2) 0.9980(2) 0.0318(9) Uani 1 1 d .
C2 C 0.2082(3) 0.8506(3) 1.0047(3) 0.0441(11) Uani 1 1 d .
H2 H 0.1954 0.8694 1.0506 0.053 Uiso 1 1 calc R
C3 C 0.1667(3) 0.8778(3) 0.9449(3) 0.0567(15) Uani 1 1 d .
H3 H 0.1272 0.9147 0.9507 0.068 Uiso 1 1 calc R
C4 C 0.1847(3) 0.8494(3) 0.8767(3) 0.0572(14) Uani 1 1 d .
C5 C 0.2427(3) 0.7952(3) 0.8673(3) 0.0456(11) Uani 1 1 d .
H5 H 0.2532 0.7762 0.8209 0.055 Uiso 1 1 calc R
C6 C 0.2867(2) 0.7678(2) 0.9261(2) 0.0321(9) Uani 1 1 d .
C7 C 0.3435(2) 0.7069(2) 0.9100(2) 0.0349(9) Uani 1 1 d .
H7 H 0.3425 0.6859 0.8633 0.042 Uiso 1 1 calc R
C8 C 0.4417(3) 0.6134(2) 0.9265(2) 0.0380(10) Uani 1 1 d .
H8A H 0.4361 0.6106 0.8740 0.046 Uiso 1 1 calc R
H8B H 0.4212 0.5652 0.9467 0.046 Uiso 1 1 calc R
C9 C 0.5285(2) 0.6200(2) 0.9453(2) 0.0341(9) Uani 1 1 d .
H9A H 0.5570 0.5811 0.9174 0.041 Uiso 1 1 calc R
H9B H 0.5470 0.6711 0.9302 0.041 Uiso 1 1 calc R
C10 C 0.5478(2) 0.6090(2) 1.0248(2) 0.0296(8) Uani 1 1 d .
H10A H 0.5228 0.5615 1.0420 0.035 Uiso 1 1 calc R
H10B H 0.6039 0.6022 1.0299 0.035 Uiso 1 1 calc R
C11 C 0.3020(3) 0.5506(3) 1.0821(3) 0.0600(15) Uani 1 1 d .
H11A H 0.2728 0.5593 1.1259 0.090 Uiso 1 1 calc R
H11B H 0.3092 0.4953 1.0750 0.090 Uiso 1 1 calc R
H11C H 0.2739 0.5720 1.0415 0.090 Uiso 1 1 calc R

loop_
_atom_site_aniso_label
_atom_site_aniso_U_11
_atom_site_aniso_U_22
_atom_site_aniso_U_33
_atom_site_aniso_U_23
_atom_site_aniso_U_13
_atom_site_aniso_U_12
Fe1 0.0215(3) 0.0197(3) 0.0353(4) -0.0010(2) -0.0040(2) 0.00164(19)
Br1 0.1386(8) 0.1861(11) 0.0518(5) 0.0286(5) -0.0048(4) 0.1203(8)
O1 0.0265(14) 0.0327(15) 0.0372(15) -0.0005(12) -0.0066(11) 0.0033(11)
O2 0.0212(12) 0.0180(12) 0.0336(14) -0.0026(10) 0.0008(10) 0.0008(10)
O3 0.0334(16) 0.0277(15) 0.0534(19) 0.0012(13) -0.0055(13) -0.0075(12)
N1 0.0333(18) 0.0189(15) 0.0421(19) -0.0021(13) -0.0088(14) 0.0038(13)
C1 0.0234(18) 0.0248(19) 0.047(2) 0.0095(17) -0.0025(16) 0.0019(15)
C2 0.035(2) 0.054(3) 0.044(3) 0.011(2) 0.0070(19) 0.018(2)
C3 0.050(3) 0.070(4) 0.049(3) 0.012(3) 0.005(2) 0.035(3)
C4 0.058(3) 0.070(4) 0.044(3) 0.022(2) -0.006(2) 0.032(3)
C5 0.050(3) 0.044(3) 0.042(3) 0.008(2) -0.002(2) 0.013(2)
C6 0.028(2) 0.028(2) 0.040(2) 0.0072(16) -0.0029(17) -0.0003(16)
C7 0.038(2) 0.029(2) 0.038(2) -0.0016(17) -0.0082(17) 0.0010(17)
C8 0.045(3) 0.026(2) 0.043(2) -0.0070(17) -0.0088(19) 0.0084(18)
C9 0.036(2) 0.027(2) 0.039(2) -0.0089(16) 0.0032(17) 0.0053(16)
C10 0.0258(19) 0.0180(17) 0.045(2) -0.0031(15) -0.0005(16) 0.0041(14)
C11 0.039(3) 0.049(3) 0.092(4) -0.004(3) -0.012(3) -0.013(2)

loop_
_atom_type_symbol
_atom_type_description
_atom_type_scat_dispersion_real
_atom_type_scat_dispersion_imag
_atom_type_scat_source
Fe Fe 0.3463 0.8444 'International Tables Vol C Tables 4.2.6.8 and 6.1.1.4'
Br Br -0.2901 2.4595 'International Tables Vol C Tables 4.2.6.8 and 6.1.1.4'
O O 0.0106 0.0060 'International Tables Vol C Tables 4.2.6.8 and 6.1.1.4'
N N 0.0061 0.0033 'International Tables Vol C Tables 4.2.6.8 and 6.1.1.4'
C C 0.0033 0.0016 'International Tables Vol C Tables 4.2.6.8 and 6.1.1.4'
H H 0.0000 0.0000 'International Tables Vol C Tables 4.2.6.8 and 6.1.1.4'

loop_
_geom_angle_atom_site_label_1
_geom_angle_atom_site_label_2
_geom_angle_atom_site_label_3
_geom_angle
_geom_angle_site_symmetry_1
_geom_angle_site_symmetry_3
O1 Fe1 O2 169.86(11) . .
O1 Fe1 N1 87.74(12) . .
O2 Fe1 N1 94.38(11) . .
O1 Fe1 O2 95.66(10) . 15_567
O2 Fe1 O2 83.87(10) . 15_567
N1 Fe1 O2 170.32(11) . 15_567
O1 Fe1 O2 90.53(10) . 6_564
O2 Fe1 O2 79.42(11) . 6_564
N1 Fe1 O2 109.87(11) . 6_564
O2 Fe1 O2 79.22(10) 15_567 6_564
O1 Fe1 O3 104.90(11) . .
O2 Fe1 O3 85.19(10) . .
N1 Fe1 O3 84.01(12) . .
O2 Fe1 O3 86.36(10) 15_567 .
O2 Fe1 O3 159.88(10) 6_564 .
C1 O1 Fe1 129.1(3) . .
C10 O2 Fe1 119.9(2) . .
C10 O2 Fe1 117.8(2) . 12_768
Fe1 O2 Fe1 100.57(11) . 12_768
C10 O2 Fe1 119.2(2) . 6_564
Fe1 O2 Fe1 100.30(10) . 6_564
Fe1 O2 Fe1 94.43(9) 12_768 6_564
C11 O3 Fe1 129.7(3) . .
C7 N1 C8 115.9(4) . .
C7 N1 Fe1 126.1(3) . .
C8 N1 Fe1 117.7(2) . .
O1 C1 C2 119.7(4) . .
O1 C1 C6 123.3(3) . .
C2 C1 C6 117.0(4) . .
C3 C2 C1 122.2(5) . .
C4 C3 C2 119.2(4) . .
C5 C4 C3 121.1(4) . .
C5 C4 Br1 119.5(4) . .
C3 C4 Br1 119.4(4) . .
C4 C5 C6 121.1(5) . .
C5 C6 C1 119.4(4) . .
C5 C6 C7 116.1(4) . .
C1 C6 C7 124.3(4) . .
N1 C7 C6 126.2(4) . .
N1 C8 C9 113.3(3) . .
C10 C9 C8 115.0(4) . .
O2 C10 C9 113.7(3) . .

loop_
_geom_bond_atom_site_label_1
_geom_bond_atom_site_label_2
_geom_bond_distance
_geom_bond_site_symmetry_2
Fe1 O1 2.036(3) .
Fe1 O2 2.056(3) .
Fe1 N1 2.123(3) .
Fe1 O2 2.159(3) 15_567
Fe1 O2 2.259(2) 6_564
Fe1 O3 2.263(3) .
Br1 C4 1.906(5) .
O1 C1 1.322(5) .
O2 C10 1.428(4) .
O2 Fe1 2.159(3) 12_768
O2 Fe1 2.259(2) 6_564
O3 C11 1.419(5) .
N1 C7 1.279(5) .
N1 C8 1.473(5) .
C1 C2 1.408(5) .
C1 C6 1.436(6) .
C2 C3 1.388(6) .
C3 C4 1.379(8) .
C4 C5 1.368(6) .
C5 C6 1.397(6) .
C6 C7 1.454(6) .
C8 C9 1.528(6) .
C9 C10 1.511(6) .
